data_7008391
loop_
_publ_author_name
'L\'opez, Concepci\'on'
'Costa, Ramon'
'Illas, Francesc'
'de Graaf, Coen'
'Turnbull, Mark M.'
'Landee, Christopher P.'
'Espinosa, Enric'
'Mata, Ignasi'
'Molins, Elies'

_publ_section_title
;
 Magneto-structural correlations in binuclear copper(II) compounds
 bridged by a ferrocenecarboxylato(-1) and an hydroxo- or
 methoxo-ligands.
;
_journal_issue 13
_journal_name_full 'Dalton transactions (Cambridge, England : 2003)'
_journal_page_first 2322
_journal_page_last 2330
_journal_paper_doi 10.1039/b502264a
_journal_year 2005
_chemical_formula_sum 'C23 H42 Cl2 Cu2 Fe N4 O11'
_chemical_formula_weight 804.44
_chemical_name_systematic
;
?
;
_space_group_IT_number 19
_symmetry_cell_setting orthorhombic
_symmetry_space_group_name_Hall 'P 2ac 2ab'
_symmetry_space_group_name_H-M 'P 21 21 21'
_atom_sites_solution_hydrogens geom
_atom_sites_solution_primary direct
_atom_sites_solution_secondary difmap
_audit_conform_dict_location ftp://ftp.iucr.org/cifdics/cif_core.dic
_audit_conform_dict_name cif_core.dic
_audit_conform_dict_version 2.1
_audit_creation_method 'WinGX routine CIF_UPDATE'
_cell_angle_alpha 90.000(10)
_cell_angle_beta 90.000(10)
_cell_angle_gamma 90.000(10)
_cell_formula_units_Z 4
_cell_length_a 9.2410(10)
_cell_length_b 16.7430(10)
_cell_length_c 21.3060(10)
_cell_measurement_reflns_used 22
_cell_measurement_temperature 293(2)
_cell_measurement_theta_max 11.4
_cell_measurement_theta_min 8.7
_cell_volume 3296.5(4)
_computing_structure_refinement 'SHELXL-97 (Sheldrick, 1997)'
_diffrn_ambient_temperature 293(2)
_diffrn_measured_fraction_theta_full 1
_diffrn_measured_fraction_theta_max 1
_diffrn_measurement_device_type 'Enraf Nonius CAD4'
_diffrn_measurement_method 'omega-2 theta'
_diffrn_radiation_monochromator graphite
_diffrn_radiation_type MoK\a
_diffrn_radiation_wavelength 0.71069
_diffrn_reflns_av_R_equivalents 0
_diffrn_reflns_av_unetI/netI 0.296
_diffrn_reflns_limit_h_max 0
_diffrn_reflns_limit_h_min -12
_diffrn_reflns_limit_k_max 22
_diffrn_reflns_limit_k_min 0
_diffrn_reflns_limit_l_max 28
_diffrn_reflns_limit_l_min 0
_diffrn_reflns_number 4652
_diffrn_reflns_theta_full 28.44
_diffrn_reflns_theta_max 28.44
_diffrn_reflns_theta_min 2.27
_exptl_absorpt_coefficient_mu 1.933
_exptl_absorpt_correction_T_max 0.9911
_exptl_absorpt_correction_T_min 0.8720
_exptl_absorpt_correction_type psi-scan
_exptl_absorpt_process_details
;
North A.C.T., Phillips D.C. & Mathews F.S. (1968) Acta. Cryst. A24, 351
;
_exptl_crystal_colour green
_exptl_crystal_density_diffrn 1.621
_exptl_crystal_density_method 'not measured'
_exptl_crystal_description needle
_exptl_crystal_F_000 1656
_exptl_crystal_size_max 0.40
_exptl_crystal_size_mid 0.12
_exptl_crystal_size_min 0.05
_refine_diff_density_max 0.535
_refine_diff_density_min -1.075
_refine_diff_density_rms 0.113
_refine_ls_abs_structure_details 'Flack H D (1983), Acta Cryst. A39, 876-881'
_refine_ls_abs_structure_Flack -0.07(3)
_refine_ls_extinction_method none
_refine_ls_goodness_of_fit_ref 0.899
_refine_ls_hydrogen_treatment mixed
_refine_ls_matrix_type full
_refine_ls_number_parameters 392
_refine_ls_number_reflns 4652
_refine_ls_number_restraints 36
_refine_ls_restrained_S_all 0.914
_refine_ls_R_factor_all 0.2701
_refine_ls_R_factor_gt 0.048
_refine_ls_shift/su_max 0.004
_refine_ls_shift/su_mean 0
_refine_ls_structure_factor_coef Fsqd
_refine_ls_weighting_details 'calc w=1/[\s^2^(Fo^2^)+(0.0373P)^2^+0.0000P] where P=(Fo^2^+2Fc^2^)/3'
_refine_ls_weighting_scheme calc
_refine_ls_wR_factor_gt 0.0873
_refine_ls_wR_factor_ref 0.1052
_reflns_number_gt 1951
_reflns_number_total 4652
_reflns_threshold_expression >2sigma(I)
_cod_data_source_file b502264a.txt
_cod_data_source_block 'data_FcMe4enOH(2)CCDC253610'
_cod_database_code 7008391

loop_
_symmetry_equiv_pos_as_xyz
'x, y, z'
'-x+1/2, -y, z+1/2'
'-x, y+1/2, -z+1/2'
'x+1/2, -y+1/2, -z'

loop_
_atom_site_label
_atom_site_type_symbol
_atom_site_fract_x
_atom_site_fract_y
_atom_site_fract_z
_atom_site_U_iso_or_equiv
_atom_site_adp_type
_atom_site_occupancy
_atom_site_symmetry_multiplicity
_atom_site_calc_flag
_atom_site_refinement_flags
_atom_site_disorder_assembly
_atom_site_disorder_group
Cu1 Cu 0.95418(10) 0.47569(6) 0.18130(4) 0.0373(3) Uani 1 1 d . . .
Cu2 Cu 0.70753(11) 0.56454(6) 0.08857(4) 0.0334(3) Uani 1 1 d . . .
Fe1 Fe 1.01544(13) 0.35472(8) -0.06118(5) 0.0432(4) Uani 1 1 d . . .
Cl1 Cl 0.6223(3) 0.3650(2) 0.25135(15) 0.0741(9) Uani 1 1 d . . .
Cl2 Cl 1.0695(2) 0.63943(15) 0.07636(12) 0.0547(6) Uani 1 1 d . . .
N11 N 1.1376(8) 0.4115(4) 0.2003(3) 0.045(2) Uani 1 1 d . . .
N12 N 0.9938(8) 0.5342(5) 0.2655(3) 0.052(2) Uani 1 1 d . . .
N21 N 0.6076(8) 0.5939(4) 0.0077(3) 0.050(2) Uani 1 1 d DU . .
N22 N 0.5998(8) 0.6606(5) 0.1256(3) 0.054(2) Uani 1 1 d DU . .
O1 O 0.7793(6) 0.5340(3) 0.1689(2) 0.0386(14) Uani 1 1 d D . .
H1 H 0.713(8) 0.500(5) 0.191(4) 0.102(6) Uiso 1 1 d D . .
O2 O 0.7643(6) 0.4666(3) 0.0470(2) 0.0494(16) Uani 1 1 d . . .
O3 O 0.9348(7) 0.4072(3) 0.1080(2) 0.0438(15) Uani 1 1 d . . .
O11 O 0.5680(8) 0.4395(5) 0.2314(4) 0.103(3) Uani 1 1 d . . .
O12 O 0.5468(14) 0.3042(6) 0.2224(4) 0.141(4) Uani 1 1 d . . .
O13 O 0.5923(11) 0.3580(6) 0.3156(4) 0.135(4) Uani 1 1 d . . .
O14 O 0.7714(10) 0.3624(7) 0.2416(5) 0.150(4) Uani 1 1 d . . .
O21 O 1.1005(8) 0.5693(4) 0.1120(4) 0.090(3) Uani 1 1 d . . .
O22 O 0.9203(6) 0.6392(5) 0.0609(3) 0.082(2) Uani 1 1 d . . .
O23 O 1.1508(8) 0.6410(5) 0.0210(4) 0.104(3) Uani 1 1 d . . .
O24 O 1.1004(12) 0.7077(5) 0.1111(4) 0.131(4) Uani 1 1 d . . .
C1 C 0.8738(8) 0.3496(5) 0.0116(4) 0.036(2) Uani 1 1 d . . .
C2 C 0.9740(10) 0.2840(5) 0.0152(4) 0.048(2) Uani 1 1 d . . .
H2 H 1.0409 0.273 0.0498 0.102(6) Uiso 1 1 calc R . .
C3 C 0.9599(12) 0.2385(6) -0.0410(4) 0.060(3) Uani 1 1 d . . .
H3 H 1.0153 0.1906 -0.0521 0.102(6) Uiso 1 1 calc R . .
C4 C 0.8510(11) 0.2773(5) -0.0794(5) 0.061(3) Uani 1 1 d . . .
H4 H 0.8202 0.2598 -0.1212 0.102(6) Uiso 1 1 calc R . .
C5 C 0.7969(10) 0.3457(5) -0.0467(4) 0.045(2) Uani 1 1 d . . .
H5 H 0.7224 0.3829 -0.0615 0.102(6) Uiso 1 1 calc R . .
C6 C 1.1285(15) 0.4591(8) -0.0588(6) 0.078(4) Uani 1 1 d . . .
H6 H 1.1183 0.5026 -0.0283 0.102(6) Uiso 1 1 calc R . .
C7 C 1.2208(13) 0.3925(10) -0.0546(6) 0.084(4) Uani 1 1 d . . .
H7 H 1.2867 0.3811 -0.0197 0.102(6) Uiso 1 1 calc R . .
C8 C 1.2054(14) 0.3475(7) -0.1061(7) 0.085(4) Uani 1 1 d . . .
H8 H 1.2585 0.2983 -0.1154 0.102(6) Uiso 1 1 calc R . .
C9 C 1.1093(15) 0.3831(10) -0.1438(5) 0.090(4) Uani 1 1 d . . .
H9 H 1.0788 0.3632 -0.185 0.102(6) Uiso 1 1 calc R . .
C10 C 1.0569(12) 0.4510(8) -0.1149(7) 0.080(4) Uani 1 1 d . . .
H10 H 0.985 0.488 -0.1321 0.102(6) Uiso 1 1 calc R . .
C11 C 1.2095(10) 0.4517(7) 0.2552(4) 0.069(3) Uani 1 1 d . . .
H11A H 1.2706 0.4136 0.277 0.102(6) Uiso 1 1 calc R . .
H11B H 1.2701 0.4951 0.2404 0.102(6) Uiso 1 1 calc R . .
C12 C 1.0997(10) 0.4827(6) 0.2981(4) 0.067(3) Uani 1 1 d . . .
H12A H 1.1466 0.5132 0.3311 0.102(6) Uiso 1 1 calc R . .
H12B H 1.0492 0.4384 0.3176 0.102(6) Uiso 1 1 calc R . .
C13 C 1.0975(11) 0.3282(6) 0.2135(5) 0.071(3) Uani 1 1 d . . .
H13A H 1.0282 0.3269 0.247 0.102(6) Uiso 1 1 calc R . .
H13B H 1.1822 0.2987 0.2255 0.102(6) Uiso 1 1 calc R . .
H13C H 1.0559 0.3047 0.1766 0.102(6) Uiso 1 1 calc R . .
C14 C 0.8630(12) 0.5402(8) 0.3058(4) 0.111(5) Uani 1 1 d . . .
H14A H 0.8253 0.4877 0.3136 0.102(6) Uiso 1 1 calc R . .
H14B H 0.791 0.5718 0.2849 0.102(6) Uiso 1 1 calc R . .
H14C H 0.8883 0.5649 0.345 0.102(6) Uiso 1 1 calc R . .
C15 C 1.2437(9) 0.4117(5) 0.1493(4) 0.060(3) Uani 1 1 d . . .
H15A H 1.2709 0.4657 0.1398 0.102(6) Uiso 1 1 calc R . .
H15B H 1.202 0.3873 0.1127 0.102(6) Uiso 1 1 calc R . .
H15C H 1.3278 0.3821 0.1619 0.102(6) Uiso 1 1 calc R . .
C16 C 1.0498(14) 0.6143(5) 0.2545(5) 0.084(4) Uani 1 1 d . . .
H16A H 0.9778 0.6456 0.2332 0.102(6) Uiso 1 1 calc R . .
H16B H 1.1353 0.6112 0.229 0.102(6) Uiso 1 1 calc R . .
H16C H 1.0731 0.6389 0.2939 0.102(6) Uiso 1 1 calc R . .
C20 C 0.8568(9) 0.4122(5) 0.0599(4) 0.0310(19) Uani 1 1 d . . .
C21 C 0.5447(13) 0.6737(5) 0.0126(3) 0.082(3) Uani 1 1 d DU . .
H21A H 0.6146 0.7126 -0.002 0.102(6) Uiso 1 1 calc R . .
H21B H 0.4604 0.6769 -0.0144 0.102(6) Uiso 1 1 calc R . .
C22 C 0.5013(11) 0.6940(6) 0.0782(3) 0.095(3) Uani 1 1 d DU . .
H22A H 0.4043 0.6741 0.0858 0.102(6) Uiso 1 1 calc R . .
H22B H 0.4989 0.7517 0.0827 0.102(6) Uiso 1 1 calc R . .
C23 C 0.4950(9) 0.5352(6) -0.0088(4) 0.067(3) Uani 1 1 d . . .
H23A H 0.5387 0.4838 -0.015 0.102(6) Uiso 1 1 calc R . .
H23B H 0.4473 0.5516 -0.0466 0.102(6) Uiso 1 1 calc R . .
H23C H 0.4256 0.532 0.0247 0.102(6) Uiso 1 1 calc R . .
C24 C 0.4963(12) 0.6355(6) 0.1750(5) 0.101(4) Uani 1 1 d . . .
H24A H 0.4303 0.5969 0.158 0.102(6) Uiso 1 1 calc R . .
H24B H 0.4433 0.6812 0.1895 0.102(6) Uiso 1 1 calc R . .
H24C H 0.5485 0.6122 0.2094 0.102(6) Uiso 1 1 calc R . .
C25 C 0.7080(11) 0.5995(6) -0.0470(4) 0.075(3) Uani 1 1 d . . .
H25A H 0.7828 0.6376 -0.0379 0.102(6) Uiso 1 1 calc R . .
H25B H 0.6551 0.6164 -0.0834 0.102(6) Uiso 1 1 calc R . .
H25C H 0.7507 0.5482 -0.0548 0.102(6) Uiso 1 1 calc R . .
C26 C 0.6970(14) 0.7176(6) 0.1528(6) 0.113(5) Uani 1 1 d . . .
H26A H 0.7654 0.7348 0.1216 0.102(6) Uiso 1 1 calc R . .
H26B H 0.7477 0.6934 0.1872 0.102(6) Uiso 1 1 calc R . .
H26C H 0.6431 0.7628 0.1677 0.102(6) Uiso 1 1 calc R . .

loop_
_atom_site_aniso_label
_atom_site_aniso_U_11
_atom_site_aniso_U_22
_atom_site_aniso_U_33
_atom_site_aniso_U_23
_atom_site_aniso_U_13
_atom_site_aniso_U_12
Cu1 0.0351(6) 0.0449(6) 0.0320(5) -0.0016(5) -0.0051(5) 0.0067(6)
Cu2 0.0309(5) 0.0350(6) 0.0343(5) 0.0009(5) -0.0038(5) 0.0034(6)
Fe1 0.0443(8) 0.0468(8) 0.0387(7) -0.0042(6) 0.0035(6) -0.0074(7)
Cl1 0.0541(18) 0.076(2) 0.092(2) 0.024(2) 0.0021(16) -0.0074(18)
Cl2 0.0385(14) 0.0488(14) 0.0768(18) 0.0164(15) -0.0058(13) -0.0065(13)
N11 0.059(5) 0.046(5) 0.031(4) -0.001(4) -0.004(4) 0.013(4)
N12 0.051(5) 0.062(6) 0.043(4) -0.008(4) -0.009(4) 0.017(5)
N21 0.058(5) 0.048(4) 0.045(4) 0.004(4) -0.008(4) 0.015(4)
N22 0.048(5) 0.055(5) 0.058(5) 0.002(4) -0.010(4) 0.013(4)
O1 0.044(3) 0.041(3) 0.031(3) 0.002(3) -0.002(3) 0.003(3)
O2 0.059(4) 0.045(4) 0.044(3) -0.011(3) -0.019(3) 0.022(4)
O3 0.047(4) 0.049(4) 0.035(3) -0.001(3) -0.013(3) 0.016(3)
O11 0.054(5) 0.098(6) 0.158(8) 0.050(6) 0.009(5) -0.005(5)
O12 0.202(12) 0.088(6) 0.133(8) -0.013(6) -0.037(9) 0.014(8)
O13 0.169(9) 0.157(9) 0.080(6) 0.025(7) 0.028(7) -0.040(8)
O14 0.079(6) 0.149(9) 0.222(11) 0.087(9) 0.047(7) 0.038(8)
O21 0.067(5) 0.069(5) 0.134(7) 0.058(5) -0.009(5) -0.001(4)
O22 0.029(4) 0.104(6) 0.113(6) 0.017(5) -0.002(4) -0.014(4)
O23 0.081(6) 0.105(6) 0.125(7) 0.046(6) 0.058(5) 0.004(5)
O24 0.185(11) 0.076(6) 0.132(8) 0.008(6) -0.054(8) -0.038(7)
C1 0.035(5) 0.033(5) 0.039(5) -0.005(4) -0.009(4) -0.009(5)
C2 0.042(6) 0.040(5) 0.061(6) 0.001(5) 0.014(5) -0.002(5)
C3 0.059(7) 0.055(6) 0.066(7) -0.031(6) 0.029(6) -0.016(6)
C4 0.066(7) 0.051(6) 0.068(7) -0.036(6) 0.005(6) -0.025(6)
C5 0.037(5) 0.048(6) 0.051(5) -0.008(5) 0.007(5) -0.001(5)
C6 0.078(9) 0.076(9) 0.080(9) -0.018(8) 0.011(8) -0.040(8)
C7 0.050(7) 0.134(13) 0.069(9) 0.023(9) 0.004(7) -0.028(9)
C8 0.064(8) 0.090(9) 0.101(10) 0.008(9) 0.042(9) 0.030(8)
C9 0.087(10) 0.149(14) 0.035(6) 0.007(8) -0.001(7) -0.033(10)
C10 0.053(7) 0.076(9) 0.110(10) 0.049(8) 0.026(8) 0.003(7)
C11 0.050(6) 0.112(9) 0.044(6) -0.011(6) -0.014(5) 0.029(7)
C12 0.068(7) 0.083(8) 0.051(6) -0.025(6) -0.029(6) 0.017(7)
C13 0.059(7) 0.080(8) 0.074(8) 0.015(6) 0.008(6) 0.013(7)
C14 0.090(8) 0.211(16) 0.031(6) -0.026(8) -0.004(6) 0.029(10)
C15 0.050(6) 0.070(7) 0.059(6) -0.004(5) 0.001(5) 0.017(5)
C16 0.113(10) 0.055(7) 0.084(8) 0.003(6) -0.024(8) -0.011(8)
C20 0.030(5) 0.024(5) 0.039(5) 0.003(4) 0.000(4) -0.002(4)
C21 0.103(7) 0.072(5) 0.072(5) 0.005(5) -0.033(6) 0.039(6)
C22 0.103(7) 0.085(6) 0.097(6) -0.003(6) -0.021(6) 0.048(6)
C23 0.044(6) 0.086(8) 0.072(7) -0.008(6) -0.029(5) 0.001(6)
C24 0.086(9) 0.077(8) 0.140(11) -0.014(9) 0.058(9) 0.020(7)
C25 0.059(7) 0.103(9) 0.064(7) 0.027(6) -0.012(7) 0.006(7)
C26 0.090(9) 0.065(7) 0.183(14) -0.061(9) 0.007(11) 0.001(8)

loop_
_atom_type_symbol
_atom_type_description
_atom_type_scat_dispersion_real
_atom_type_scat_dispersion_imag
_atom_type_scat_source
C C 0.0033 0.0016 'International Tables Vol C Tables 4.2.6.8 and 6.1.1.4'
H H 0 0 'International Tables Vol C Tables 4.2.6.8 and 6.1.1.4'
O O 0.0106 0.006 'International Tables Vol C Tables 4.2.6.8 and 6.1.1.4'
N N 0.0061 0.0033 'International Tables Vol C Tables 4.2.6.8 and 6.1.1.4'
Cu Cu 0.3201 1.2651 'International Tables Vol C Tables 4.2.6.8 and 6.1.1.4'
Fe Fe 0.3463 0.8444 'International Tables Vol C Tables 4.2.6.8 and 6.1.1.4'
Cl Cl 0.1484 0.1585 'International Tables Vol C Tables 4.2.6.8 and 6.1.1.4'

loop_
_geom_angle_atom_site_label_1
_geom_angle_atom_site_label_2
_geom_angle_atom_site_label_3
_geom_angle
_geom_angle_site_symmetry_1
_geom_angle_site_symmetry_3
_geom_angle_publ_flag
O1 Cu1 O3 96.4(2) . . ?
O1 Cu1 N11 176.4(3) . . ?
O3 Cu1 N11 85.7(2) . . ?
O1 Cu1 N12 91.6(2) . . ?
O3 Cu1 N12 171.0(3) . . ?
N11 Cu1 N12 86.0(3) . . ?
O1 Cu2 O2 95.1(2) . . ?
O1 Cu2 N21 173.1(3) . . ?
O2 Cu2 N21 86.5(2) . . ?
O1 Cu2 N22 91.9(2) . . ?
O2 Cu2 N22 166.5(3) . . ?
N21 Cu2 N22 85.1(2) . . ?
O1 Cu2 O22 94.3(2) . . ?
O2 Cu2 O22 96.1(3) . . ?
N21 Cu2 O22 92.2(3) . . ?
N22 Cu2 O22 94.8(3) . . ?
C7 Fe1 C8 39.0(4) . . ?
C7 Fe1 C10 66.9(5) . . ?
C8 Fe1 C10 67.0(5) . . ?
C7 Fe1 C9 65.2(5) . . ?
C8 Fe1 C9 38.8(4) . . ?
C10 Fe1 C9 40.1(4) . . ?
C7 Fe1 C4 157.1(6) . . ?
C8 Fe1 C4 121.7(5) . . ?
C10 Fe1 C4 122.9(5) . . ?
C9 Fe1 C4 107.7(4) . . ?
C7 Fe1 C6 40.7(4) . . ?
C8 Fe1 C6 67.3(5) . . ?
C10 Fe1 C6 39.6(4) . . ?
C9 Fe1 C6 66.4(5) . . ?
C4 Fe1 C6 159.1(6) . . ?
C7 Fe1 C3 121.3(6) . . ?
C8 Fe1 C3 105.2(5) . . ?
C10 Fe1 C3 157.4(5) . . ?
C9 Fe1 C3 120.8(5) . . ?
C4 Fe1 C3 41.5(4) . . ?
C6 Fe1 C3 159.1(6) . . ?
C7 Fe1 C5 161.0(5) . . ?
C8 Fe1 C5 158.7(5) . . ?
C10 Fe1 C5 109.4(4) . . ?
C9 Fe1 C5 124.9(5) . . ?
C4 Fe1 C5 41.0(3) . . ?
C6 Fe1 C5 124.4(5) . . ?
C3 Fe1 C5 69.7(4) . . ?
C7 Fe1 C1 124.7(4) . . ?
C8 Fe1 C1 158.0(5) . . ?
C10 Fe1 C1 126.2(5) . . ?
C9 Fe1 C1 162.3(5) . . ?
C4 Fe1 C1 68.8(3) . . ?
C6 Fe1 C1 110.3(4) . . ?
C3 Fe1 C1 68.9(3) . . ?
C5 Fe1 C1 41.1(3) . . ?
C7 Fe1 C2 107.7(4) . . ?
C8 Fe1 C2 120.6(5) . . ?
C10 Fe1 C2 161.7(6) . . ?
C9 Fe1 C2 155.3(6) . . ?
C4 Fe1 C2 69.1(4) . . ?
C6 Fe1 C2 124.9(5) . . ?
C3 Fe1 C2 40.6(3) . . ?
C5 Fe1 C2 69.7(4) . . ?
C1 Fe1 C2 41.3(3) . . ?
O12 Cl1 O14 114.2(8) . . ?
O12 Cl1 O13 105.9(6) . . ?
O14 Cl1 O13 109.8(7) . . ?
O12 Cl1 O11 109.8(6) . . ?
O14 Cl1 O11 109.6(6) . . ?
O13 Cl1 O11 107.3(6) . . ?
O24 Cl2 O23 108.9(6) . . ?
O24 Cl2 O22 109.0(6) . . ?
O23 Cl2 O22 109.1(5) . . ?
O24 Cl2 O21 110.6(5) . . ?
O23 Cl2 O21 110.8(5) . . ?
O22 Cl2 O21 108.5(5) . . ?
C15 N11 C13 108.2(7) . . ?
C15 N11 C11 106.3(7) . . ?
C13 N11 C11 112.7(7) . . ?
C15 N11 Cu1 114.0(5) . . ?
C13 N11 Cu1 109.1(6) . . ?
C11 N11 Cu1 106.6(5) . . ?
C16 N12 C12 112.2(8) . . ?
C16 N12 C14 108.7(9) . . ?
C12 N12 C14 107.8(7) . . ?
C16 N12 Cu1 111.0(6) . . ?
C12 N12 Cu1 104.4(5) . . ?
C14 N12 Cu1 112.8(6) . . ?
C23 N21 C21 110.2(7) . . ?
C23 N21 C25 107.3(7) . . ?
C21 N21 C25 104.2(7) . . ?
C23 N21 Cu2 111.4(5) . . ?
C21 N21 Cu2 110.0(5) . . ?
C25 N21 Cu2 113.4(5) . . ?
C26 N22 C24 107.8(8) . . ?
C26 N22 C22 114.3(9) . . ?
C24 N22 C22 101.3(7) . . ?
C26 N22 Cu2 111.9(6) . . ?
C24 N22 Cu2 111.4(6) . . ?
C22 N22 Cu2 109.6(5) . . ?
Cu2 O1 Cu1 123.9(3) . . ?
C20 O2 Cu2 133.3(5) . . ?
C20 O3 Cu1 132.0(5) . . ?
Cl2 O22 Cu2 137.7(5) . . ?
C5 C1 C2 109.3(8) . . ?
C5 C1 C20 125.7(8) . . ?
C2 C1 C20 125.0(7) . . ?
C5 C1 Fe1 70.1(5) . . ?
C2 C1 Fe1 70.0(5) . . ?
C20 C1 Fe1 124.8(5) . . ?
C3 C2 C1 107.8(9) . . ?
C3 C2 Fe1 70.1(5) . . ?
C1 C2 Fe1 68.7(5) . . ?
C2 C3 C4 107.3(8) . . ?
C2 C3 Fe1 69.3(5) . . ?
C4 C3 Fe1 68.4(5) . . ?
C5 C4 C3 109.0(8) . . ?
C5 C4 Fe1 70.0(5) . . ?
C3 C4 Fe1 70.1(5) . . ?
C4 C5 C1 106.6(8) . . ?
C4 C5 Fe1 69.0(5) . . ?
C1 C5 Fe1 68.8(5) . . ?
C10 C6 C7 105.6(11) . . ?
C10 C6 Fe1 69.3(6) . . ?
C7 C6 Fe1 68.5(6) . . ?
C8 C7 C6 109.2(12) . . ?
C8 C7 Fe1 70.4(7) . . ?
C6 C7 Fe1 70.8(6) . . ?
C9 C8 C7 108.2(12) . . ?
C9 C8 Fe1 71.2(7) . . ?
C7 C8 Fe1 70.6(7) . . ?
C8 C9 C10 109.4(11) . . ?
C8 C9 Fe1 70.0(6) . . ?
C10 C9 Fe1 69.7(6) . . ?
C6 C10 C9 107.5(11) . . ?
C6 C10 Fe1 71.1(6) . . ?
C9 C10 Fe1 70.2(6) . . ?
C12 C11 N11 109.8(7) . . ?
C11 C12 N12 111.9(7) . . ?
O3 C20 O2 127.3(7) . . ?
O3 C20 C1 117.4(7) . . ?
O2 C20 C1 115.3(7) . . ?
C22 C21 N21 112.6(5) . . ?
C21 C22 N22 112.9(6) . . ?

loop_
_geom_bond_atom_site_label_1
_geom_bond_atom_site_label_2
_geom_bond_distance
_geom_bond_site_symmetry_2
_geom_bond_publ_flag
Cu1 O1 1.907(5) . ?
Cu1 O3 1.946(5) . ?
Cu1 N11 2.047(7) . ?
Cu1 N12 2.076(7) . ?
Cu2 O1 1.905(5) . ?
Cu2 O2 1.937(5) . ?
Cu2 N21 2.016(7) . ?
Cu2 N22 2.049(7) . ?
Cu2 O22 2.403(6) . ?
Fe1 C7 2.005(11) . ?
Fe1 C8 2.003(10) . ?
Fe1 C10 2.013(9) . ?
Fe1 C9 2.019(10) . ?
Fe1 C4 2.034(9) . ?
Fe1 C6 2.036(10) . ?
Fe1 C3 2.058(10) . ?
Fe1 C5 2.048(9) . ?
Fe1 C1 2.032(8) . ?
Fe1 C2 2.049(9) . ?
Cl1 O12 1.380(10) . ?
Cl1 O14 1.394(9) . ?
Cl1 O13 1.401(8) . ?
Cl1 O11 1.409(8) . ?
Cl2 O24 1.392(8) . ?
Cl2 O23 1.398(7) . ?
Cl2 O22 1.418(6) . ?
Cl2 O21 1.426(6) . ?
N11 C15 1.463(10) . ?
N11 C13 1.471(11) . ?
N11 C11 1.504(10) . ?
N12 C16 1.456(11) . ?
N12 C12 1.477(10) . ?
N12 C14 1.486(11) . ?
N21 C23 1.473(10) . ?
N21 C21 1.461(5) . ?
N21 C25 1.492(11) . ?
N22 C26 1.434(12) . ?
N22 C24 1.482(11) . ?
N22 C22 1.470(5) . ?
O2 C20 1.278(8) . ?
O3 C20 1.256(8) . ?
C1 C5 1.433(11) . ?
C1 C2 1.439(11) . ?
C1 C20 1.476(10) . ?
C2 C3 1.425(10) . ?
C3 C4 1.451(13) . ?
C4 C5 1.430(11) . ?
C6 C10 1.372(14) . ?
C6 C7 1.407(15) . ?
C7 C8 1.339(15) . ?
C8 C9 1.337(14) . ?
C9 C10 1.381(15) . ?
C11 C12 1.462(11) . ?
C21 C22 1.493(5) . ?
